data_2232876
loop_
_publ_author_name
'Tang, Xiao-Yan'
'Lang, Jian-Ping'

_publ_section_title
;
 <i>catena</i>-Poly[[trimethyl(4-sulfanylphenyl)azanium]
 [(chloridocadmate)-di-\m-chlorido]]
;
_journal_coeditor_code NG5241
_journal_issue 12
_journal_name_full 'Acta Crystallographica Section E'
_journal_page_first m1883
_journal_paper_doi 10.1107/S1600536811050513
_journal_volume 67
_journal_year 2011
_chemical_formula_iupac '(C9 H14 N S) [Cd Cl3]'
_chemical_formula_moiety 'C9 H14 N S +, Cd Cl3 -'
_chemical_formula_sum 'C9 H14 Cd Cl3 N S'
_chemical_formula_weight 387.04
_chemical_name_systematic
;
<i>catena</i>-Poly[[trimethyl(4-sulfanylphenyl)azanium]
[(chloridocadmate)-di-\m-chlorido]]
;
_space_group_IT_number 14
_symmetry_cell_setting monoclinic
_symmetry_space_group_name_Hall '-P 2ybc'
_symmetry_space_group_name_H-M 'P 1 21/c 1'
_atom_sites_solution_hydrogens geom
_atom_sites_solution_primary direct
_atom_sites_solution_secondary difmap
_audit_creation_method SHELXL-97
_cell_angle_alpha 90.00
_cell_angle_beta 103.96(3)
_cell_angle_gamma 90.00
_cell_formula_units_Z 4
_cell_length_a 7.3207(15)
_cell_length_b 20.971(4)
_cell_length_c 9.1613(18)
_cell_measurement_reflns_used 3007
_cell_measurement_temperature 223(2)
_cell_measurement_theta_max 25.3491
_cell_measurement_theta_min 3.0267
_cell_volume 1364.9(5)
_computing_cell_refinement 'CrystalClear (Rigaku/MSC, 2001)'
_computing_data_collection 'CrystalClear (Rigaku/MSC, 2001)'
_computing_data_reduction 'CrystalStructure (Rigaku/MSC, 2004)'
_computing_molecular_graphics 'SHELXTL (Sheldrick, 2008)'
_computing_publication_material 'SHELXL97 (Sheldrick, 2008)'
_computing_structure_refinement 'SHELXL97 (Sheldrick, 2008)'
_computing_structure_solution 'SHELXS97 (Sheldrick, 2008)'
_diffrn_ambient_temperature 223(2)
_diffrn_measured_fraction_theta_full 0.998
_diffrn_measured_fraction_theta_max 0.998
_diffrn_measurement_device_type 'Rigaku Mercury'
_diffrn_measurement_method \w
_diffrn_radiation_monochromator graphite
_diffrn_radiation_source 'fine-focus sealed tube'
_diffrn_radiation_type MoK\a
_diffrn_radiation_wavelength 0.71073
_diffrn_reflns_av_R_equivalents 0.0269
_diffrn_reflns_av_sigmaI/netI 0.0215
_diffrn_reflns_limit_h_max 7
_diffrn_reflns_limit_h_min -8
_diffrn_reflns_limit_k_max 25
_diffrn_reflns_limit_k_min -22
_diffrn_reflns_limit_l_max 11
_diffrn_reflns_limit_l_min -11
_diffrn_reflns_number 12984
_diffrn_reflns_theta_full 25.35
_diffrn_reflns_theta_max 25.35
_diffrn_reflns_theta_min 3.00
_diffrn_standards_decay_% 0
_diffrn_standards_interval_count 0
_diffrn_standards_interval_time 0
_diffrn_standards_number 0
_exptl_absorpt_coefficient_mu 2.309
_exptl_absorpt_correction_T_max 0.6353
_exptl_absorpt_correction_T_min 0.4415
_exptl_absorpt_correction_type multi-scan
_exptl_absorpt_process_details '(CrystalClear; Rigaku/MSC2001)'
_exptl_crystal_colour colorless
_exptl_crystal_density_diffrn 1.883
_exptl_crystal_density_method 'not measured'
_exptl_crystal_description block
_exptl_crystal_F_000 760
_exptl_crystal_size_max 0.50
_exptl_crystal_size_mid 0.30
_exptl_crystal_size_min 0.20
_refine_diff_density_max 0.556
_refine_diff_density_min -0.794
_refine_ls_extinction_coef 0.0059(5)
_refine_ls_extinction_expression Fc^*^=kFc[1+0.001xFc^2^\l^3^/sin(2\q)]^-1/4^
_refine_ls_extinction_method 'SHELXL97 (Sheldrick, 2008)'
_refine_ls_goodness_of_fit_ref 1.110
_refine_ls_hydrogen_treatment constr
_refine_ls_matrix_type full
_refine_ls_number_parameters 137
_refine_ls_number_reflns 2491
_refine_ls_number_restraints 0
_refine_ls_restrained_S_all 1.110
_refine_ls_R_factor_all 0.0267
_refine_ls_R_factor_gt 0.0257
_refine_ls_shift/su_max 0.000
_refine_ls_shift/su_mean 0.000
_refine_ls_structure_factor_coef Fsqd
_refine_ls_weighting_details 'calc w=1/[\s^2^(Fo^2^)+(0.0380P)^2^+0.9902P] where P=(Fo^2^+2Fc^2^)/3'
_refine_ls_weighting_scheme calc
_refine_ls_wR_factor_gt 0.0682
_refine_ls_wR_factor_ref 0.0689
_reflns_number_gt 2424
_reflns_number_total 2491
_reflns_threshold_expression I>2sigma(I)
_cod_data_source_file ng5241.cif
_cod_data_source_block I
_cod_original_sg_symbol_H-M 'P 21/c'
_cod_database_code 2232876
_cod_database_fobs_code 2232876

loop_
_symmetry_equiv_pos_as_xyz
'x, y, z'
'-x, y+1/2, -z+1/2'
'-x, -y, -z'
'x, -y-1/2, z-1/2'

loop_
_atom_site_type_symbol
_atom_site_label
_atom_site_fract_x
_atom_site_fract_y
_atom_site_fract_z
_atom_site_U_iso_or_equiv
_atom_site_adp_type
_atom_site_calc_flag
_atom_site_refinement_flags
_atom_site_occupancy
_atom_site_symmetry_multiplicity
Cd Cd1 0.73386(3) 0.993777(10) 0.92593(2) 0.02485(11) Uani d . 1 1
Cl Cl1 0.95247(10) 1.08537(3) 0.99446(8) 0.02873(17) Uani d . 1 1
Cl Cl2 0.68785(10) 0.96938(3) 0.66114(7) 0.03076(18) Uani d . 1 1
Cl Cl3 0.59419(8) 0.93630(3) 1.11069(7) 0.03094(18) Uani d . 1 1
S S1 0.67638(8) 0.79389(3) 0.84461(7) 0.0484(2) Uani d R 1 1
H H1 0.7952 0.8326 0.8962 0.058 Uiso d R 1 1
C C1 0.5039(4) 0.74912(14) 0.9045(3) 0.0285(6) Uani d . 1 1
C C2 0.3807(4) 0.77654(14) 0.9805(3) 0.0319(6) Uani d . 1 1
H H2 0.3876 0.8205 1.0016 0.038 Uiso calc R 1 1
C C3 0.2478(4) 0.73917(14) 1.0253(3) 0.0303(6) Uani d . 1 1
H H3 0.1638 0.7577 1.0760 0.036 Uiso calc R 1 1
C C4 0.2392(4) 0.67468(13) 0.9952(3) 0.0238(6) Uani d . 1 1
C C5 0.3603(4) 0.64695(14) 0.9182(3) 0.0278(6) Uani d . 1 1
H H5 0.3540 0.6030 0.8977 0.033 Uiso calc R 1 1
C C6 0.4898(4) 0.68458(14) 0.8721(3) 0.0301(6) Uani d . 1 1
H H6 0.5700 0.6662 0.8177 0.036 Uiso calc R 1 1
C C7 0.2022(4) 0.58027(15) 1.1450(4) 0.0350(7) Uani d . 1 1
H H7A 0.2689 0.5534 1.0889 0.053 Uiso calc R 1 1
H H7B 0.1119 0.5548 1.1813 0.053 Uiso calc R 1 1
H H7C 0.2914 0.5991 1.2297 0.053 Uiso calc R 1 1
C C8 -0.0195(4) 0.66781(15) 1.1295(3) 0.0342(7) Uani d . 1 1
H H8A 0.0607 0.6878 1.2174 0.051 Uiso calc R 1 1
H H8B -0.1042 0.6381 1.1610 0.051 Uiso calc R 1 1
H H8C -0.0922 0.7003 1.0654 0.051 Uiso calc R 1 1
C C9 -0.0285(4) 0.60310(16) 0.9076(3) 0.0357(7) Uani d . 1 1
H H9A -0.0869 0.6365 0.8389 0.054 Uiso calc R 1 1
H H9B -0.1251 0.5785 0.9381 0.054 Uiso calc R 1 1
H H9C 0.0436 0.5754 0.8578 0.054 Uiso calc R 1 1
N N1 0.1003(3) 0.63245(11) 1.0439(2) 0.0250(5) Uani d . 1 1

loop_
_atom_site_aniso_label
_atom_site_aniso_U_11
_atom_site_aniso_U_22
_atom_site_aniso_U_33
_atom_site_aniso_U_12
_atom_site_aniso_U_13
_atom_site_aniso_U_23
Cd1 0.02433(16) 0.02926(16) 0.02258(16) -0.00438(7) 0.00880(10) -0.00082(7)
Cl1 0.0240(3) 0.0261(4) 0.0358(4) -0.0021(3) 0.0065(3) -0.0020(3)
Cl2 0.0328(4) 0.0364(4) 0.0230(3) 0.0030(3) 0.0066(3) -0.0025(3)
Cl3 0.0280(4) 0.0330(4) 0.0359(4) 0.0061(3) 0.0157(3) 0.0131(3)
S1 0.0499(5) 0.0405(5) 0.0632(6) -0.0145(4) 0.0301(4) 0.0025(4)
C1 0.0287(15) 0.0301(15) 0.0267(14) -0.0036(11) 0.0066(11) 0.0032(11)
C2 0.0352(16) 0.0247(15) 0.0366(16) -0.0010(12) 0.0105(12) -0.0012(12)
C3 0.0336(16) 0.0282(16) 0.0322(15) 0.0008(12) 0.0141(12) -0.0046(12)
C4 0.0220(13) 0.0257(14) 0.0240(14) -0.0025(11) 0.0065(10) 0.0012(11)
C5 0.0310(15) 0.0246(15) 0.0297(15) -0.0001(11) 0.0112(12) -0.0034(11)
C6 0.0296(15) 0.0310(16) 0.0337(16) 0.0005(12) 0.0152(12) -0.0025(12)
C7 0.0374(17) 0.0319(17) 0.0379(17) 0.0022(13) 0.0133(13) 0.0094(13)
C8 0.0333(16) 0.0372(17) 0.0377(17) -0.0009(13) 0.0197(13) -0.0029(13)
C9 0.0304(16) 0.0440(18) 0.0339(16) -0.0111(13) 0.0101(12) -0.0082(13)
N1 0.0265(12) 0.0262(12) 0.0245(11) -0.0007(9) 0.0102(9) 0.0000(9)

loop_
_atom_type_symbol
_atom_type_description
_atom_type_scat_dispersion_real
_atom_type_scat_dispersion_imag
_atom_type_scat_source
C C 0.0033 0.0016 'International Tables Vol C Tables 4.2.6.8 and 6.1.1.4'
H H 0.0000 0.0000 'International Tables Vol C Tables 4.2.6.8 and 6.1.1.4'
N N 0.0061 0.0033 'International Tables Vol C Tables 4.2.6.8 and 6.1.1.4'
S S 0.1246 0.1234 'International Tables Vol C Tables 4.2.6.8 and 6.1.1.4'
Cl Cl 0.1484 0.1585 'International Tables Vol C Tables 4.2.6.8 and 6.1.1.4'
Cd Cd -0.8075 1.2024 'International Tables Vol C Tables 4.2.6.8 and 6.1.1.4'

loop_
_geom_angle_atom_site_label_1
_geom_angle_atom_site_label_2
_geom_angle_atom_site_label_3
_geom_angle_site_symmetry_1
_geom_angle_site_symmetry_3
_geom_angle
Cl2 Cd1 Cl1 . . 110.02(3)
Cl2 Cd1 Cl3 . . 126.73(3)
Cl1 Cd1 Cl3 . . 123.24(3)
Cl2 Cd1 Cl3 . 3_677 94.80(3)
Cl1 Cd1 Cl3 . 3_677 96.23(3)
Cl3 Cd1 Cl3 . 3_677 81.49(3)
Cl2 Cd1 Cl1 . 3_777 92.47(3)
Cl1 Cd1 Cl1 . 3_777 87.38(3)
Cl3 Cd1 Cl1 . 3_777 88.93(3)
Cl3 Cd1 Cl1 3_677 3_777 170.23(2)
Cd1 Cl1 Cd1 . 3_777 92.62(3)
Cd1 Cl3 Cd1 . 3_677 98.51(3)
C1 S1 H1 . . 138.0
C6 C1 C2 . . 119.2(3)
C6 C1 S1 . . 118.4(2)
C2 C1 S1 . . 122.4(2)
C3 C2 C1 . . 120.1(3)
C3 C2 H2 . . 120.0
C1 C2 H2 . . 120.0
C4 C3 C2 . . 119.8(3)
C4 C3 H3 . . 120.1
C2 C3 H3 . . 120.1
C3 C4 C5 . . 120.6(3)
C3 C4 N1 . . 121.5(2)
C5 C4 N1 . . 117.9(2)
C6 C5 C4 . . 119.2(3)
C6 C5 H5 . . 120.4
C4 C5 H5 . . 120.4
C5 C6 C1 . . 121.1(3)
C5 C6 H6 . . 119.4
C1 C6 H6 . . 119.4
N1 C7 H7A . . 109.5
N1 C7 H7B . . 109.5
H7A C7 H7B . . 109.5
N1 C7 H7C . . 109.5
H7A C7 H7C . . 109.5
H7B C7 H7C . . 109.5
N1 C8 H8A . . 109.5
N1 C8 H8B . . 109.5
H8A C8 H8B . . 109.5
N1 C8 H8C . . 109.5
H8A C8 H8C . . 109.5
H8B C8 H8C . . 109.5
N1 C9 H9A . . 109.5
N1 C9 H9B . . 109.5
H9A C9 H9B . . 109.5
N1 C9 H9C . . 109.5
H9A C9 H9C . . 109.5
H9B C9 H9C . . 109.5
C4 N1 C9 . . 109.2(2)
C4 N1 C8 . . 112.8(2)
C9 N1 C8 . . 107.9(2)
C4 N1 C7 . . 109.9(2)
C9 N1 C7 . . 109.3(2)
C8 N1 C7 . . 107.6(2)

loop_
_geom_bond_atom_site_label_1
_geom_bond_atom_site_label_2
_geom_bond_site_symmetry_2
_geom_bond_distance
Cd1 Cl2 . 2.4219(8)
Cd1 Cl1 . 2.4819(8)
Cd1 Cl3 . 2.4896(7)
Cd1 Cl3 3_677 2.7643(7)
Cd1 Cl1 3_777 2.7842(9)
Cl1 Cd1 3_777 2.7842(9)
Cl3 Cd1 3_677 2.7643(7)
S1 C1 . 1.764(3)
S1 H1 . 1.1999
C1 C6 . 1.384(4)
C1 C2 . 1.390(4)
C2 C3 . 1.386(4)
C2 H2 . 0.9400
C3 C4 . 1.379(4)
C3 H3 . 0.9400
C4 C5 . 1.387(4)
C4 N1 . 1.496(3)
C5 C6 . 1.375(4)
C5 H5 . 0.9400
C6 H6 . 0.9400
C7 N1 . 1.509(4)
C7 H7A . 0.9700
C7 H7B . 0.9700
C7 H7C . 0.9700
C8 N1 . 1.505(4)
C8 H8A . 0.9700
C8 H8B . 0.9700
C8 H8C . 0.9700
C9 N1 . 1.503(4)
C9 H9A . 0.9700
C9 H9B . 0.9700
C9 H9C . 0.9700

loop_
_geom_hbond_atom_site_label_D
_geom_hbond_atom_site_label_H
_geom_hbond_atom_site_label_A
_geom_hbond_site_symmetry_A
_geom_hbond_distance_DH
_geom_hbond_distance_HA
_geom_hbond_distance_DA
_geom_hbond_angle_DHA
S1 H1 Cl1 3_777 1.20 2.55 3.746 180.0
C8 H8B Cl2 4_476 0.97 2.72 3.640(3) 158.4
